data_2000132
loop_
_publ_author_name
'Marler, Bernd'
'Patarin, Joel'
'Sierra, Ligia'

_publ_section_title
;
 Crystal structure of a novel porous MeAPO phase: ZAPO-M1,
 {N(CH~3~)~4~}~8~[Zn~8~Al~24~P~32~O~128~]
;
_journal_issue 3
_journal_name_full 'Microporous Materials'
_journal_page_first 151
_journal_page_last 159
_journal_paper_doi 10.1016/0927-6513(95)00056-F
_journal_volume 5
_journal_year 1995
_chemical_formula_sum 'C32 H98 Al24 N8 O129 P32 Zn8'
_space_group_IT_number 61
_symmetry_cell_setting orthorhombic
_symmetry_Int_Tables_number 61
_symmetry_space_group_name_Hall '-P 2ac 2ab'
_symmetry_space_group_name_H-M 'P b c a'
_cell_angle_alpha 90
_cell_angle_beta 90
_cell_angle_gamma 90
_cell_formula_units_Z 1
_cell_length_a 14.226(2)
_cell_length_b 15.117(2)
_cell_length_c 17.557(2)
_cell_volume 3775.711
_exptl_crystal_colour colorless
_exptl_crystal_density_diffrn 2.11
_refine_ls_R_factor_gt 0.069
_refine_ls_wR_factor_gt 0.069
_cod_database_code 2000132

loop_
_symmetry_equiv_pos_site_id
_symmetry_equiv_pos_as_xyz
1 x,y,z
2 1/2-x,-y,1/2+z
3 1/2+x,1/2-y,-z
4 -x,1/2+y,1/2-z
5 -x,-y,-z
6 -1/2+x,y,-1/2-z
7 -1/2-x,-1/2+y,z
8 x,-1/2-y,-1/2+z

loop_
_atom_site_label
_atom_site_type_symbol
_atom_site_fract_x
_atom_site_fract_y
_atom_site_fract_z
Zn1 Zn 0.0532(5) 0.7242(5) 0.3410(3)
Al1 Al -0.0553(5) 0.4022(6) 0.4377(3)
Al2 Al 0.0766(5) 1.1045(7) 0.4306(4)
Al3 Al -0.2889(6) 0.6597(7) 0.4622(4)
P1 P 0.0501(7) 0.9048(8) 0.4262(5)
P2 P -0.0850(6) 0.6002(9) 0.4250(5)
P3 P -0.0608(7) 0.2293(8) 0.3412(5)
P4 P 0.2852(6) 1.1608(8) 0.4506(5)
O1 O 0.0432(17) 1.0001(17) 0.3975(14)
O2 O -0.0553(18) 0.5084(17) 0.3994(13)
O3 O 0.0523(19) 0.8394(15) 0.3570(13)
O4 O -0.0558(20) 0.3285(15) 0.3629(13)
O5 O -0.0494(15) 0.6703(14) 0.3703(12)
O6 O 0.0279(14) 1.1831(14) 0.3709(12)
O7 O 0.1970(14) 1.1063(26) 0.4270(15)
O8 O -0.1937(14) 0.6053(26) 0.4351(15)
O9 O -0.0427(16) 0.6168(15) 0.5049(10)
O10 O -0.0359(16) 0.8826(15) 0.4753(10)
O11 O -0.1617(13) 0.3942(17) 0.4898(11)
O12 O 0.0722(9) 0.7158(8) 0.2426(13)
O13 O 0.1514(16) 0.6715(12) 0.3817(13)
O14 O 0.2527(9) 1.2463(18) 0.4864(9)
O15 O 0.1397(13) 0.8998(17) 0.47700(11)
O16 O -0.1496(16) 0.1936(13) 0.3819(13)
N1 N 0.3047(15) 0.9265(12) 0.2574(24)
C1 C 0.2179(21) 0.9807(18) 0.2397(31)
C2 C 0.3954(20) 0.9834(18) 0.2517(46)
C3 C 0.3024(26) 0.8446(21) 0.2023(18)
C4 C 0.3006(25) 0.8984(22) 0.3392(20)
O9D* O 0.0427(16) 0.3832(15) 0.4951(10)
O10D* O 0.0359(16) 1.1174(15) 0.5247(10)
O14D* O -0.2527(9) 0.7537(18) 0.5136(9)
O15B* O -0.3603(13) 0.6002(17) 0.52300(11)
O16F* O -0.3504(16) 0.6936(13) 0.3819(13)
O6* O 0.0279(14) 0.1831(14) 0.3709(12)
O12C* O -0.0722(9) 0.2158(8) 0.2574(13)
O11B* O 0.3383(13) 1.1058(17) 0.5102(11)
O13F* O 0.3486(16) 1.1715(12) 0.3817(13)
P3* P -0.0608(7) 1.2293(8) 0.3412(5)
Al1D* Al 0.0553(5) 0.5978(6) 0.5623(3)
Al2D* Al -0.0766(5) 0.8955(7) 0.5694(4)
P4B* P -0.2148(6) 0.3392(8) 0.5494(5)
P3C P 0.0608(7) 0.7293(8) 0.1588(5)
P4F* P 0.2148(6) 0.6608(8) 0.4506(5)
Al3D* Al 0.2889(6) 1.3403(7) 0.5378(4)
Al3B* Al 0.2111(6) 0.8403(7) 0.5378(4)
Al3F Al -0.2111(6) 0.1597(7) 0.4622(4)

loop_
_atom_type_symbol
_atom_type_radius_bond
C 0.68
Al 1.35
N 0.68
O 0.68
P 1.05
Zn 1.45
